data_1571781
loop_
_publ_author_name
'Zhang, Di'
'Pan, Peiyao'
'Du, Xiaoqin'
'Kang, Xi'
'Zhu, Manzhou'

_publ_section_title
;
 Rethinking the stability of metal nanoclusters: the individual
 <i>versus</i> the collective.
;
_journal_issue 24
_journal_name_full Nanoscale
_journal_page_first 11513
_journal_page_last 11517
_journal_paper_doi 10.1039/d4nr01748j
_journal_volume 16
_journal_year 2024
_chemical_formula_moiety 'C96 H120 Au2 Cu6 P2 S6'
_chemical_formula_sum 'C96 H120 Au2 Cu6 P2 S6'
_chemical_formula_weight 2303.39
_space_group_crystal_system trigonal
_space_group_IT_number 148
_space_group_name_Hall '-R 3'
_space_group_name_H-M_alt 'R -3 :H'
_atom_sites_solution_hydrogens geom
_atom_sites_solution_primary dual
_audit_block_doi 10.5517/ccdc.csd.cc2jss15
_audit_creation_date 2024-04-14
_audit_creation_method
;
Olex2 1.3
(compiled 2020.11.12 svn.r5f609507 for OlexSys, GUI svn.r6408)
;
_audit_update_record
;
2024-04-22 deposited with the CCDC.	2024-05-29 downloaded from the CCDC.
;
_cell_angle_alpha 90
_cell_angle_beta 90
_cell_angle_gamma 120
_cell_formula_units_Z 3
_cell_length_a 21.0039(6)
_cell_length_b 21.0039(6)
_cell_length_c 18.0081(6)
_cell_measurement_reflns_used 7399
_cell_measurement_temperature 120
_cell_measurement_theta_max 69.89
_cell_measurement_theta_min 6.89
_cell_volume 6880.2(4)
_computing_cell_refinement
;
X-Area Recipe 1.33.0.0 (STOE, 2015)
;
_computing_data_collection
;
X-Area Pilatus3_SV 1.31.153.0 (STOE, 2018)
;
_computing_data_reduction
;
X-Area Integrate 1.74.2.0 (STOE, 2018)
X-Area LANA 1.75.3.0 (STOE, 2018)
;
_computing_molecular_graphics 'Olex2 1.3 (Dolomanov et al., 2009)'
_computing_publication_material 'Olex2 1.3 (Dolomanov et al., 2009)'
_computing_structure_refinement 'SHELXL 2018/3 (Sheldrick, 2015)'
_computing_structure_solution 'ShelXT (Sheldrick, 2015)'
_diffrn_ambient_temperature 120
_diffrn_detector Pilatus300K
_diffrn_detector_area_resol_mean 5.81
_diffrn_detector_type 'DECTRIS PILATUS 300K'
_diffrn_measured_fraction_theta_full 0.968
_diffrn_measured_fraction_theta_max 0.968
_diffrn_measurement_details
;
 494 frames, detector distance = 60 mm
;
_diffrn_measurement_device 'Eulerian 4-circle diffractometer'
_diffrn_measurement_device_type 'STOE STADIVARI'
_diffrn_measurement_method 'rotation method, \w scans'
_diffrn_radiation_collimation '1.2 mm, 0.6 diameter'
_diffrn_radiation_monochromator 'Graded multilayer mirror'
_diffrn_radiation_polarisn_norm 270
_diffrn_radiation_probe x-ray
_diffrn_radiation_type 'Cu K\a'
_diffrn_radiation_wavelength 1.54186
_diffrn_reflns_av_R_equivalents 0.0287
_diffrn_reflns_av_unetI/netI 0.0316
_diffrn_reflns_Laue_measured_fraction_full 0.968
_diffrn_reflns_Laue_measured_fraction_max 0.968
_diffrn_reflns_limit_h_max 16
_diffrn_reflns_limit_h_min -24
_diffrn_reflns_limit_k_max 23
_diffrn_reflns_limit_k_min -19
_diffrn_reflns_limit_l_max 13
_diffrn_reflns_limit_l_min -20
_diffrn_reflns_number 4846
_diffrn_reflns_point_group_measured_fraction_full 0.968
_diffrn_reflns_point_group_measured_fraction_max 0.968
_diffrn_reflns_theta_full 62.497
_diffrn_reflns_theta_max 62.497
_diffrn_reflns_theta_min 6.894
_diffrn_source 'GeniX 3D HF Cu'
_diffrn_source_current 0.600
_diffrn_source_power 0.030
_diffrn_source_voltage 50
_exptl_absorpt_coefficient_mu 9.284
_exptl_absorpt_correction_T_max 1.0000
_exptl_absorpt_correction_T_min 0.4404
_exptl_absorpt_correction_type multi-scan
_exptl_absorpt_process_details
;
STOE LANA, absorption correction by scaling of reflection intensities.
J. Koziskova, F. Hahn, J. Richter, J. Kozisek, "Comparison of different
absorption corrections on the model structure of tetrakis(\m~2~-acetato)-
diaqua-di-copper(II)", Acta Chimica Slovaca, vol. 9, no. 2, 2016, pp. 136 - 140.
;
_exptl_crystal_colour 'metallic dark black'
_exptl_crystal_colour_lustre metallic
_exptl_crystal_colour_modifier dark
_exptl_crystal_colour_primary black
_exptl_crystal_density_diffrn 1.668
_exptl_crystal_density_method 'not measured'
_exptl_crystal_description block
_exptl_crystal_F_000 3462
_exptl_crystal_size_max 0.5
_exptl_crystal_size_mid 0.5
_exptl_crystal_size_min 0.5
_refine_diff_density_max 1.340
_refine_diff_density_min -2.038
_refine_diff_density_rms 0.174
_refine_ls_extinction_method none
_refine_ls_goodness_of_fit_ref 1.153
_refine_ls_hydrogen_treatment constr
_refine_ls_matrix_type full
_refine_ls_number_parameters 157
_refine_ls_number_reflns 2372
_refine_ls_number_restraints 0
_refine_ls_restrained_S_all 1.153
_refine_ls_R_factor_all 0.0419
_refine_ls_R_factor_gt 0.0386
_refine_ls_shift/su_max 0.001
_refine_ls_shift/su_mean 0.000
_refine_ls_structure_factor_coef Fsqd
_refine_ls_weighting_details 'w=1/[\s^2^(Fo^2^)+(0.0831P)^2^+31.8643P] where P=(Fo^2^+2Fc^2^)/3'
_refine_ls_weighting_scheme calc
_refine_ls_wR_factor_gt 0.1064
_refine_ls_wR_factor_ref 0.1260
_reflns_d_resolution_high 0.821
_reflns_d_resolution_low 6.423
_reflns_Friedel_coverage 0.000
_reflns_limit_h_max 16
_reflns_limit_h_min -24
_reflns_limit_k_max 24
_reflns_limit_k_min -20
_reflns_limit_l_max 13
_reflns_limit_l_min -21
_reflns_number_gt 4099
_reflns_number_total 4428
_reflns_threshold_expression I>4u(I)
_cod_data_source_file d4nr01748j2.cif
_cod_data_source_block 1_CCDC1
_cod_depositor_comments 'Adding full bibliography for 1571780--1571781.cif.'
_cod_original_cell_volume 6880.2(5)
_cod_original_sg_symbol_H-M 'R -3'
_cod_database_code 1571781
_shelx_shelxl_version_number 2018/3
_shelx_space_group_comment
;
The symmetry employed for this shelxl refinement is uniquely defined
by the following loop, which should always be used as a source of
symmetry information in preference to the above space-group names.
They are only intended as comments.
;
_shelx_estimated_absorpt_t_max 0.090
_shelx_estimated_absorpt_t_min 0.090
_olex2_refinement_description
;
1.a Ternary CH refined with riding coordinates:
 C00B(H00F), C00E(H00J), C00I(H00P)
1.b Secondary CH2 refined with riding coordinates:
 C009(H00A,H00B), C00A(H00D,H00E), C00D(H00H,H00I), C00F(H00L,H00M), C00H(H00N,
 H00O), C00J(H00Q,H00R)
1.c Aromatic/amide H refined with riding coordinates:
 C008(H008), C00G(H00G), C00K(H00K), C00C(H00C), C007(H007)
1.d Fitted hexagon refined as free rotating group:
 C008(C00G,C00K,C00C,C007,C005)
;
_smtbx_masks_void_probe_radius 1.2
_smtbx_masks_void_truncation_radius 1.2
_olex2_submission_special_instructions 'No special instructions were received'

loop_
_space_group_symop_operation_xyz
'x, y, z'
'-y, x-y, z'
'-x+y, -x, z'
'x+2/3, y+1/3, z+1/3'
'-y+2/3, x-y+1/3, z+1/3'
'-x+y+2/3, -x+1/3, z+1/3'
'x+1/3, y+2/3, z+2/3'
'-y+1/3, x-y+2/3, z+2/3'
'-x+y+1/3, -x+2/3, z+2/3'
'-x, -y, -z'
'y, -x+y, -z'
'x-y, x, -z'
'-x+2/3, -y+1/3, -z+1/3'
'y+2/3, -x+y+1/3, -z+1/3'
'x-y+2/3, x+1/3, -z+1/3'
'-x+1/3, -y+2/3, -z+2/3'
'y+1/3, -x+y+2/3, -z+2/3'
'x-y+1/3, x+2/3, -z+2/3'

loop_
_symmetry_equiv_pos_as_xyz
x,y,z
-y,x-y,z
-x+y,-x,z
-x,-y,-z
y,-x+y,-z
x-y,x,-z
1/3+x,2/3+y,2/3+z
1/3-y,2/3+x-y,2/3+z
1/3-x+y,2/3-x,2/3+z
1/3-x,2/3-y,2/3-z
1/3+y,2/3-x+y,2/3-z
1/3+x-y,2/3+x,2/3-z
2/3+x,1/3+y,1/3+z
2/3-y,1/3+x-y,1/3+z
2/3-x+y,1/3-x,1/3+z
2/3-x,1/3-y,1/3-z
2/3+y,1/3-x+y,1/3-z
2/3+x-y,1/3+x,1/3-z

loop_
_atom_site_label
_atom_site_type_symbol
_atom_site_fract_x
_atom_site_fract_y
_atom_site_fract_z
_atom_site_U_iso_or_equiv
_atom_site_adp_type
_atom_site_occupancy
_atom_site_site_symmetry_order
_atom_site_calc_flag
_atom_site_refinement_flags_posn
_atom_site_refinement_flags_adp
_atom_site_refinement_flags_occupancy
_atom_site_disorder_assembly
_atom_site_disorder_group
Au01 Au 0.333333 0.666667 0.59504(2) 0.01828(19) Uani 1 3 d S T P . .
Cu02 Cu 0.46767(4) 0.70065(4) 0.66620(5) 0.0208(3) Uani 1 1 d . . . . .
P003 P 0.333333 0.666667 0.46654(14) 0.0211(5) Uani 1 3 d S T P . .
S004 S 0.54245(8) 0.81661(8) 0.69908(9) 0.0256(4) Uani 1 1 d . . . . .
C006 C 0.6038(3) 0.8597(3) 0.6177(4) 0.0272(14) Uani 1 1 d . . . . .
C008 C 0.2830(3) 0.72969(18) 0.3621(2) 0.0373(17) Uani 1 1 d G . . . .
H008 H 0.254719 0.682636 0.342637 0.045 Uiso 1 1 calc R U . . .
C00G C 0.2817(3) 0.7888(3) 0.3289(2) 0.053(2) Uani 1 1 d G . . . .
H00G H 0.252568 0.781271 0.287254 0.064 Uiso 1 1 calc R U . . .
C00K C 0.3240(3) 0.8591(2) 0.3579(3) 0.051(2) Uani 1 1 d G . . . .
H00K H 0.323105 0.898649 0.335721 0.061 Uiso 1 1 calc R U . . .
C00C C 0.3675(3) 0.87034(17) 0.4201(3) 0.0414(17) Uani 1 1 d G . . . .
H00C H 0.395793 0.917393 0.439573 0.050 Uiso 1 1 calc R U . . .
C007 C 0.3688(2) 0.8112(2) 0.4533(2) 0.0365(15) Uani 1 1 d G . . . .
H007 H 0.397945 0.818759 0.494957 0.044 Uiso 1 1 calc R U . . .
C005 C 0.3265(2) 0.74092(18) 0.4243(2) 0.0259(13) Uani 1 1 d G . . . .
C009 C 0.6467(5) 0.9410(4) 0.6310(5) 0.0428(18) Uani 1 1 d . . . . .
H00A H 0.674353 0.951124 0.676835 0.051 Uiso 1 1 calc R U . . .
H00B H 0.613365 0.960154 0.635630 0.051 Uiso 1 1 calc R U . . .
C00A C 0.5588(4) 0.8456(5) 0.5454(4) 0.0436(18) Uani 1 1 d . . . . .
H00D H 0.525062 0.864295 0.550491 0.052 Uiso 1 1 calc R U . . .
H00E H 0.530318 0.793269 0.535480 0.052 Uiso 1 1 calc R U . . .
C00B C 0.7001(5) 0.9791(4) 0.5653(5) 0.052(2) Uani 1 1 d . . . . .
H00F H 0.729594 1.032001 0.574788 0.063 Uiso 1 1 calc R U . . .
C00D C 0.6529(4) 0.8268(4) 0.6084(5) 0.046(2) Uani 1 1 d . . . . .
H00H H 0.622830 0.774261 0.600017 0.055 Uiso 1 1 calc R U . . .
H00I H 0.680945 0.834146 0.653511 0.055 Uiso 1 1 calc R U . . .
C00E C 0.6135(4) 0.8857(5) 0.4802(4) 0.0469(19) Uani 1 1 d . . . . .
H00J H 0.585948 0.878585 0.434135 0.056 Uiso 1 1 calc R U . . .
C00F C 0.7515(4) 0.9455(5) 0.5593(6) 0.056(2) Uani 1 1 d . . . . .
H00L H 0.787420 0.970387 0.520306 0.067 Uiso 1 1 calc R U . . .
H00M H 0.777695 0.952843 0.605685 0.067 Uiso 1 1 calc R U . . .
C00H C 0.6610(5) 0.9666(5) 0.4956(5) 0.060(2) Uani 1 1 d . . . . .
H00N H 0.696053 0.989516 0.455553 0.071 Uiso 1 1 calc R U . . .
H00O H 0.630447 0.989205 0.497644 0.071 Uiso 1 1 calc R U . . .
C00I C 0.7064(5) 0.8627(4) 0.5418(6) 0.053(2) Uani 1 1 d . . . . .
H00P H 0.738590 0.841659 0.536040 0.064 Uiso 1 1 calc R U . . .
C00J C 0.6595(5) 0.8489(5) 0.4736(5) 0.057(2) Uani 1 1 d . . . . .
H00Q H 0.627392 0.796360 0.467147 0.068 Uiso 1 1 calc R U . . .
H00R H 0.690820 0.867639 0.430221 0.068 Uiso 1 1 calc R U . . .

loop_
_atom_site_aniso_label
_atom_site_aniso_U_11
_atom_site_aniso_U_22
_atom_site_aniso_U_33
_atom_site_aniso_U_23
_atom_site_aniso_U_13
_atom_site_aniso_U_12
Au01 0.0218(2) 0.0218(2) 0.0113(3) 0.000 0.000 0.01089(11)
Cu02 0.0214(4) 0.0183(4) 0.0220(5) 0.0026(3) 0.0010(3) 0.0093(3)
P003 0.0252(8) 0.0252(8) 0.0127(11) 0.000 0.000 0.0126(4)
S004 0.0214(7) 0.0274(8) 0.0235(7) 0.0019(6) 0.0010(6) 0.0088(6)
C006 0.028(3) 0.025(3) 0.030(3) 0.004(3) 0.007(3) 0.015(3)
C008 0.044(4) 0.024(3) 0.036(4) 0.005(3) -0.016(3) 0.011(3)
C00G 0.069(5) 0.052(5) 0.048(5) 0.006(4) -0.019(4) 0.038(4)
C00K 0.077(6) 0.048(5) 0.043(4) 0.014(4) 0.001(4) 0.043(5)
C00C 0.049(4) 0.029(4) 0.047(4) 0.000(3) 0.008(4) 0.020(3)
C007 0.042(4) 0.036(4) 0.025(3) -0.004(3) -0.003(3) 0.014(3)
C005 0.038(3) 0.027(3) 0.015(3) 0.008(2) 0.007(3) 0.018(3)
C009 0.050(4) 0.028(4) 0.046(4) 0.000(3) 0.013(4) 0.016(3)
C00A 0.042(4) 0.054(5) 0.028(4) 0.005(3) 0.007(3) 0.020(4)
C00B 0.059(5) 0.026(4) 0.050(5) 0.005(3) 0.027(4) 0.004(4)
C00D 0.032(4) 0.039(4) 0.071(6) 0.011(4) 0.011(4) 0.021(3)
C00E 0.045(4) 0.062(5) 0.030(4) 0.004(4) 0.007(3) 0.024(4)
C00F 0.032(4) 0.053(5) 0.067(6) 0.013(4) 0.011(4) 0.010(4)
C00H 0.078(6) 0.064(6) 0.047(5) 0.030(4) 0.033(5) 0.043(5)
C00I 0.048(5) 0.038(4) 0.080(6) 0.014(4) 0.023(4) 0.027(4)
C00J 0.057(5) 0.043(4) 0.065(6) 0.005(4) 0.031(5) 0.021(4)

loop_
_atom_type_symbol
_atom_type_description
_atom_type_scat_dispersion_real
_atom_type_scat_dispersion_imag
_atom_type_scat_source
C C 0.0181 0.0091 'International Tables Vol C Tables 4.2.6.8 and 6.1.1.4'
H H 0.0000 0.0000 'International Tables Vol C Tables 4.2.6.8 and 6.1.1.4'
Au Au -4.4197 7.2980 'International Tables Vol C Tables 4.2.6.8 and 6.1.1.4'
Cu Cu -1.9646 0.5888 'International Tables Vol C Tables 4.2.6.8 and 6.1.1.4'
P P 0.2955 0.4335 'International Tables Vol C Tables 4.2.6.8 and 6.1.1.4'
S S 0.3331 0.5567 'International Tables Vol C Tables 4.2.6.8 and 6.1.1.4'

loop_
_geom_angle_atom_site_label_1
_geom_angle_atom_site_label_2
_geom_angle_atom_site_label_3
_geom_angle
_geom_angle_site_symmetry_1
_geom_angle_site_symmetry_3
_geom_angle_publ_flag
Au01 Au01 Cu02 63.241(17) 13_566 2_665 ?
Au01 Au01 Cu02 63.240(18) 13_566 . ?
Au01 Au01 Cu02 63.240(18) 13_566 3_565 ?
Au01 Au01 Cu02 62.937(17) 13_566 15_556 ?
Au01 Au01 Cu02 62.936(17) 13_566 13_566 ?
Au01 Au01 Cu02 62.937(17) 13_566 14_456 ?
Cu02 Au01 Cu02 52.957(5) . 15_556 ?
Cu02 Au01 Cu02 52.957(5) 2_665 15_556 ?
Cu02 Au01 Cu02 126.177(19) . 13_566 ?
Cu02 Au01 Cu02 101.30(2) 2_665 . ?
Cu02 Au01 Cu02 126.178(19) 2_665 14_456 ?
Cu02 Au01 Cu02 100.92(2) 15_556 14_456 ?
Cu02 Au01 Cu02 52.956(5) . 14_456 ?
Cu02 Au01 Cu02 101.30(2) 2_665 3_565 ?
Cu02 Au01 Cu02 52.958(5) 3_565 14_456 ?
Cu02 Au01 Cu02 101.30(2) 3_565 . ?
Cu02 Au01 Cu02 100.92(2) 13_566 14_456 ?
Cu02 Au01 Cu02 126.177(19) 3_565 15_556 ?
Cu02 Au01 Cu02 52.955(5) 3_565 13_566 ?
Cu02 Au01 Cu02 100.92(2) 13_566 15_556 ?
Cu02 Au01 Cu02 52.956(5) 2_665 13_566 ?
P003 Au01 Au01 180.0 . 13_566 ?
P003 Au01 Cu02 117.063(17) . 14_456 ?
P003 Au01 Cu02 116.760(18) . . ?
P003 Au01 Cu02 117.063(18) . 13_566 ?
P003 Au01 Cu02 117.063(18) . 15_556 ?
P003 Au01 Cu02 116.759(17) . 2_665 ?
P003 Au01 Cu02 116.760(18) . 3_565 ?
Au01 Cu02 Au01 53.823(19) . 13_566 ?
Cu02 Cu02 Au01 63.367(15) 14_456 13_566 ?
Cu02 Cu02 Au01 63.366(15) 15_556 13_566 ?
Cu02 Cu02 Au01 63.676(15) 15_556 . ?
Cu02 Cu02 Au01 63.676(15) 14_456 . ?
Cu02 Cu02 Cu02 119.995(1) 14_456 15_556 ?
S004 Cu02 Au01 102.81(5) . 13_566 ?
S004 Cu02 Au01 117.50(5) 14_456 13_566 ?
S004 Cu02 Au01 103.15(5) 14_456 . ?
S004 Cu02 Au01 117.66(5) . . ?
S004 Cu02 Cu02 162.92(7) . 14_456 ?
S004 Cu02 Cu02 54.96(5) . 15_556 ?
S004 Cu02 Cu02 55.11(5) 14_456 14_456 ?
S004 Cu02 Cu02 164.00(7) 14_456 15_556 ?
S004 Cu02 S004 134.64(6) 14_456 . ?
C005 P003 Au01 114.9(3) 3_565 . ?
C005 P003 Au01 114.95(15) . . ?
C005 P003 Au01 114.9(3) 2_665 . ?
C005 P003 C005 103.5(3) . 3_565 ?
C005 P003 C005 103.5(3) 2_665 3_565 ?
C005 P003 C005 103.5(4) . 2_665 ?
Cu02 S004 Cu02 69.93(6) 15_556 . ?
C006 S004 Cu02 105.2(2) . . ?
C006 S004 Cu02 106.2(2) . 15_556 ?
C009 C006 S004 107.7(5) . . ?
C009 C006 C00A 108.3(6) . . ?
C009 C006 C00D 112.3(6) . . ?
C00A C006 S004 111.2(4) . . ?
C00D C006 S004 109.3(5) . . ?
C00D C006 C00A 108.1(6) . . ?
C00G C008 H008 120.0 . . ?
C00G C008 C005 120.0 . . ?
C005 C008 H008 120.0 . . ?
C008 C00G H00G 120.0 . . ?
C00K C00G C008 120.0 . . ?
C00K C00G H00G 120.0 . . ?
C00G C00K H00K 120.0 . . ?
C00C C00K C00G 120.0 . . ?
C00C C00K H00K 120.0 . . ?
C00K C00C H00C 120.0 . . ?
C00K C00C C007 120.0 . . ?
C007 C00C H00C 120.0 . . ?
C00C C007 H007 120.0 . . ?
C005 C007 C00C 120.0 . . ?
C005 C007 H007 120.0 . . ?
C008 C005 P003 121.5(2) . . ?
C007 C005 P003 118.4(2) . . ?
C007 C005 C008 120.0 . . ?
C006 C009 H00A 109.8 . . ?
C006 C009 H00B 109.8 . . ?
C006 C009 C00B 109.5(6) . . ?
H00A C009 H00B 108.2 . . ?
C00B C009 H00A 109.8 . . ?
C00B C009 H00B 109.8 . . ?
C006 C00A H00D 110.0 . . ?
C006 C00A H00E 110.0 . . ?
C006 C00A C00E 108.3(6) . . ?
H00D C00A H00E 108.4 . . ?
C00E C00A H00D 110.0 . . ?
C00E C00A H00E 110.0 . . ?
C009 C00B H00F 109.6 . . ?
C009 C00B C00F 107.8(7) . . ?
C00F C00B H00F 109.6 . . ?
C00H C00B C009 111.7(7) . . ?
C00H C00B H00F 109.6 . . ?
C00H C00B C00F 108.4(7) . . ?
C006 C00D H00H 109.5 . . ?
C006 C00D H00I 109.5 . . ?
C006 C00D C00I 110.9(6) . . ?
H00H C00D H00I 108.0 . . ?
C00I C00D H00H 109.5 . . ?
C00I C00D H00I 109.5 . . ?
C00A C00E H00J 109.6 . . ?
C00H C00E C00A 111.3(7) . . ?
C00H C00E H00J 109.6 . . ?
C00H C00E C00J 111.1(7) . . ?
C00J C00E C00A 105.6(7) . . ?
C00J C00E H00J 109.6 . . ?
C00B C00F H00L 109.5 . . ?
C00B C00F H00M 109.5 . . ?
H00L C00F H00M 108.1 . . ?
C00I C00F C00B 110.6(6) . . ?
C00I C00F H00L 109.5 . . ?
C00I C00F H00M 109.5 . . ?
C00B C00H C00E 111.0(7) . . ?
C00B C00H H00N 109.4 . . ?
C00B C00H H00O 109.4 . . ?
C00E C00H H00N 109.4 . . ?
C00E C00H H00O 109.4 . . ?
H00N C00H H00O 108.0 . . ?
C00D C00I H00P 111.0 . . ?
C00F C00I C00D 106.1(7) . . ?
C00F C00I H00P 111.0 . . ?
C00J C00I C00D 106.8(7) . . ?
C00J C00I C00F 110.9(7) . . ?
C00J C00I H00P 111.0 . . ?
C00E C00J H00Q 109.4 . . ?
C00E C00J H00R 109.4 . . ?
C00I C00J C00E 111.1(7) . . ?
C00I C00J H00Q 109.4 . . ?
C00I C00J H00R 109.4 . . ?
H00Q C00J H00R 108.0 . . ?

loop_
_geom_bond_atom_site_label_1
_geom_bond_atom_site_label_2
_geom_bond_distance
_geom_bond_site_symmetry_2
_geom_bond_publ_flag
Au01 Au01 2.5797(7) 13_566 ?
Au01 Cu02 2.8536(8) 14_456 ?
Au01 Cu02 2.8460(8) 2_665 ?
Au01 Cu02 2.8536(8) 13_566 ?
Au01 Cu02 2.8459(8) 3_565 ?
Au01 Cu02 2.8459(8) . ?
Au01 Cu02 2.8536(8) 15_556 ?
Au01 P003 2.314(2) . ?
Cu02 Cu02 2.5412(8) 14_456 ?
Cu02 Cu02 2.5412(8) 15_556 ?
Cu02 S004 2.2151(17) 14_456 ?
Cu02 S004 2.2192(18) . ?
P003 C005 1.804(6) 3_565 ?
P003 C005 1.804(5) 2_665 ?
P003 C005 1.804(3) . ?
S004 C006 1.860(6) . ?
C006 C009 1.499(9) . ?
C006 C00A 1.549(10) . ?
C006 C00D 1.511(9) . ?
C008 H008 0.9300 . ?
C008 C00G 1.3900 . ?
C008 C005 1.3900 . ?
C00G H00G 0.9300 . ?
C00G C00K 1.3900 . ?
C00K H00K 0.9300 . ?
C00K C00C 1.3900 . ?
C00C H00C 0.9300 . ?
C00C C007 1.3900 . ?
C007 H007 0.9300 . ?
C007 C005 1.3900 . ?
C009 H00A 0.9700 . ?
C009 H00B 0.9700 . ?
C009 C00B 1.549(10) . ?
C00A H00D 0.9700 . ?
C00A H00E 0.9700 . ?
C00A C00E 1.562(10) . ?
C00B H00F 0.9800 . ?
C00B C00F 1.561(12) . ?
C00B C00H 1.449(13) . ?
C00D H00H 0.9700 . ?
C00D H00I 0.9700 . ?
C00D C00I 1.556(11) . ?
C00E H00J 0.9800 . ?
C00E C00H 1.505(13) . ?
C00E C00J 1.514(12) . ?
C00F H00L 0.9700 . ?
C00F H00M 0.9700 . ?
C00F C00I 1.541(12) . ?
C00H H00N 0.9700 . ?
C00H H00O 0.9700 . ?
C00I H00P 0.9800 . ?
C00I C00J 1.510(14) . ?
C00J H00Q 0.9700 . ?
C00J H00R 0.9700 . ?

loop_
_geom_torsion_atom_site_label_1
_geom_torsion_atom_site_label_2
_geom_torsion_atom_site_label_3
_geom_torsion_atom_site_label_4
_geom_torsion
_geom_torsion_site_symmetry_1
_geom_torsion_site_symmetry_2
_geom_torsion_site_symmetry_3
_geom_torsion_site_symmetry_4
_geom_torsion_publ_flag
Au01 P003 C005 C008 -139.3(2) . . . . ?
Au01 P003 C005 C007 43.7(3) . . . . ?
Cu02 S004 C006 C009 97.1(5) 15_556 . . . ?
Cu02 S004 C006 C009 170.2(5) . . . . ?
Cu02 S004 C006 C00A 51.7(5) . . . . ?
Cu02 S004 C006 C00A -21.4(5) 15_556 . . . ?
Cu02 S004 C006 C00D -140.6(5) 15_556 . . . ?
Cu02 S004 C006 C00D -67.5(5) . . . . ?
S004 C006 C009 C00B 178.6(6) . . . . ?
S004 C006 C00A C00E 177.9(5) . . . . ?
S004 C006 C00D C00I -178.7(6) . . . . ?
C006 C009 C00B C00F -58.4(9) . . . . ?
C006 C009 C00B C00H 60.6(10) . . . . ?
C006 C00A C00E C00H -57.1(9) . . . . ?
C006 C00A C00E C00J 63.7(8) . . . . ?
C006 C00D C00I C00F 58.8(9) . . . . ?
C006 C00D C00I C00J -59.5(8) . . . . ?
C008 C00G C00K C00C 0.0 . . . . ?
C00G C008 C005 P003 -177.0(4) . . . . ?
C00G C008 C005 C007 0.0 . . . . ?
C00G C00K C00C C007 0.0 . . . . ?
C00K C00C C007 C005 0.0 . . . . ?
C00C C007 C005 P003 177.1(3) . . . . ?
C00C C007 C005 C008 0.0 . . . . ?
C005 P003 C005 C008 94.6(2) 3_565 . . . ?
C005 P003 C005 C008 -13.1(4) 2_665 . . . ?
C005 P003 C005 C007 169.8(3) 2_665 . . . ?
C005 P003 C005 C007 -82.5(5) 3_565 . . . ?
C005 C008 C00G C00K 0.0 . . . . ?
C009 C006 C00A C00E 59.7(8) . . . . ?
C009 C006 C00D C00I -59.2(9) . . . . ?
C009 C00B C00F C00I 62.5(10) . . . . ?
C009 C00B C00H C00E -56.9(9) . . . . ?
C00A C006 C009 C00B -61.0(8) . . . . ?
C00A C006 C00D C00I 60.2(8) . . . . ?
C00A C00E C00H C00B 56.1(10) . . . . ?
C00A C00E C00J C00I -65.6(8) . . . . ?
C00B C00F C00I C00D -61.6(9) . . . . ?
C00B C00F C00I C00J 54.0(9) . . . . ?
C00D C006 C009 C00B 58.2(9) . . . . ?
C00D C006 C00A C00E -62.2(8) . . . . ?
C00D C00I C00J C00E 62.8(8) . . . . ?
C00F C00B C00H C00E 61.7(8) . . . . ?
C00F C00I C00J C00E -52.3(9) . . . . ?
C00H C00B C00F C00I -58.5(9) . . . . ?
C00H C00E C00J C00I 55.2(9) . . . . ?
C00J C00E C00H C00B -61.3(9) . . . . ?

loop_
_smtbx_masks_void_nr
_smtbx_masks_void_average_x
_smtbx_masks_void_average_y
_smtbx_masks_void_average_z
_smtbx_masks_void_volume
_smtbx_masks_void_count_electrons
_smtbx_masks_void_content
1 0.000 0.000 0.500 129.3 38.3 ?
2 0.000 0.500 0.500 22.1 0.0 ?
3 0.167 0.833 0.833 22.1 0.0 ?
4 0.167 0.333 0.833 22.1 0.0 ?
5 0.333 0.667 0.167 129.3 38.3 ?
6 0.333 0.167 0.167 22.1 0.0 ?
7 0.500 0.500 0.500 22.1 0.0 ?
8 0.500 0.000 0.500 22.1 0.0 ?
9 0.667 0.333 0.833 129.3 38.3 ?
10 0.667 0.833 0.833 22.1 0.0 ?
11 0.833 0.167 0.167 22.1 0.0 ?
12 0.833 0.667 0.167 22.1 0.0 ?
